data_4028821
loop_
_publ_author_name
'Joanna V. Geden'
'Benjamin O. Beasley'
'Guy J. Clarkson'
'Michael Shipman'

_publ_section_title
;
 Asymmetric Synthesis of 2-Substituted Oxetan-3-ones via Metalated
 SAMP/RAMP Hydrazones
;
_journal_name_full 'Journal of Organic Chemistry'
_journal_page_first 12243
_journal_page_last 12250
_journal_paper_doi 10.1021/jo4020485
_journal_volume 78
_journal_year 2013
_chemical_absolute_configuration syn
_chemical_formula_moiety 'C23 H24 N2 O3'
_chemical_formula_sum 'C23 H24 N2 O3'
_chemical_formula_weight 376.44
_chemical_name_systematic
; 
 ? 
;
_space_group_IT_number 96
_symmetry_cell_setting tetragonal
_symmetry_space_group_name_Hall 'P 4nw 2abw'
_symmetry_space_group_name_H-M 'P 43 21 2'
_atom_sites_solution_hydrogens geom
_atom_sites_solution_primary direct
_atom_sites_solution_secondary difmap
_audit_creation_method SHELXL-97
_cell_angle_alpha 90.00
_cell_angle_beta 90.00
_cell_angle_gamma 90.00
_cell_formula_units_Z 16
_cell_length_a 11.52756(12)
_cell_length_b 11.52756(12)
_cell_length_c 58.0386(7)
_cell_measurement_reflns_used 15446
_cell_measurement_temperature 150(2)
_cell_measurement_theta_max 78.03
_cell_measurement_theta_min 3.04
_cell_volume 7712.44(15)
_computing_cell_refinement 'CrysAlis RED, Oxford Diffraction Ltd'
_computing_data_collection 'CrysAlis CCD, Oxford Diffraction Ltd'
_computing_data_reduction 'CrysAlis RED, Oxford Diffraction Ltd'
_computing_molecular_graphics 'SHELXTL (Sheldrick, 1997)'
_computing_publication_material 'SHELXTL (Sheldrick, 1997)'
_computing_structure_refinement 'SHELXL-97 (Sheldrick, 1997)'
_computing_structure_solution 'SHELXS-97 (Sheldrick, 1990)'
_diffrn_ambient_temperature 150(2)
_diffrn_detector_area_resol_mean 10.2833
_diffrn_measured_fraction_theta_full 0.995
_diffrn_measured_fraction_theta_max 0.995
_diffrn_measurement_device_type 'Oxford Diffraction Gemini R'
_diffrn_measurement_method '\f & \w scans'
_diffrn_radiation_monochromator graphite
_diffrn_radiation_source 'Enhance (Mo) x-ray Source'
_diffrn_radiation_type CuK\a
_diffrn_radiation_wavelength 1.54184
_diffrn_reflns_av_R_equivalents 0.0370
_diffrn_reflns_av_sigmaI/netI 0.0321
_diffrn_reflns_limit_h_max 14
_diffrn_reflns_limit_h_min -14
_diffrn_reflns_limit_k_max 13
_diffrn_reflns_limit_k_min -6
_diffrn_reflns_limit_l_max 71
_diffrn_reflns_limit_l_min -71
_diffrn_reflns_number 28905
_diffrn_reflns_theta_full 71.97
_diffrn_reflns_theta_max 71.97
_diffrn_reflns_theta_min 3.91
_diffrn_standards_decay_% nil
_exptl_absorpt_coefficient_mu 0.693
_exptl_absorpt_correction_T_max 1.00
_exptl_absorpt_correction_T_min 0.54
_exptl_absorpt_correction_type multi-scan
_exptl_absorpt_process_details 'ABSPACK(CrysAlis, Oxford Diffraction)'
_exptl_crystal_colour colourless
_exptl_crystal_density_diffrn 1.297
_exptl_crystal_description block
_exptl_crystal_F_000 3200
_exptl_crystal_size_max 0.40
_exptl_crystal_size_mid 0.35
_exptl_crystal_size_min 0.10
_refine_diff_density_max 0.303
_refine_diff_density_min -0.301
_refine_diff_density_rms 0.065
_refine_ls_abs_structure_details 'Flack H D (1983), Acta Cryst. A39, 876-881, 3257 Friedel pairs'
_refine_ls_abs_structure_Flack 0.1(4)
_refine_ls_extinction_method none
_refine_ls_goodness_of_fit_ref 1.138
_refine_ls_hydrogen_treatment mixed
_refine_ls_matrix_type full
_refine_ls_number_parameters 562
_refine_ls_number_reflns 7539
_refine_ls_number_restraints 36
_refine_ls_restrained_S_all 1.135
_refine_ls_R_factor_all 0.0708
_refine_ls_R_factor_gt 0.0695
_refine_ls_shift/su_max 0.001
_refine_ls_shift/su_mean 0.000
_refine_ls_structure_factor_coef Fsqd
_refine_ls_weighting_details 'calc w=1/[\s^2^(Fo^2^)+(0.0000P)^2^+19.9800P] where P=(Fo^2^+2Fc^2^)/3'
_refine_ls_weighting_scheme calc
_refine_ls_wR_factor_gt 0.1554
_refine_ls_wR_factor_ref 0.1559
_reflns_number_gt 7392
_reflns_number_total 7539
_reflns_threshold_expression >2sigma(I)
_cod_data_source_file jo4020485_si_003.cif
_cod_data_source_block bb5
_cod_original_cell_volume 7712.43(14)
_cod_database_code 4028821

loop_
_symmetry_equiv_pos_as_xyz
'x, y, z'
'-y+1/2, x+1/2, z+3/4'
'-x, -y, z+1/2'
'y+1/2, -x+1/2, z+1/4'
'x+1/2, -y+1/2, -z+1/4'
'-x+1/2, y+1/2, -z+3/4'
'y, x, -z'
'-y, -x, -z+1/2'

loop_
_atom_site_label
_atom_site_type_symbol
_atom_site_fract_x
_atom_site_fract_y
_atom_site_fract_z
_atom_site_U_iso_or_equiv
_atom_site_adp_type
_atom_site_occupancy
_atom_site_symmetry_multiplicity
_atom_site_calc_flag
_atom_site_refinement_flags
_atom_site_disorder_assembly
_atom_site_disorder_group
C101 C 0.2875(4) 1.1011(5) 0.37106(8) 0.0488(13) Uani 1 1 d . . .
H101 H 0.2733 1.0246 0.3765 0.059 Uiso 1 1 calc R . .
C102 C 0.2252(5) 1.1425(7) 0.35247(9) 0.0628(17) Uani 1 1 d . . .
H102 H 0.1673 1.0955 0.3455 0.075 Uiso 1 1 calc R . .
C103 C 0.2468(5) 1.2507(7) 0.34412(9) 0.066(2) Uani 1 1 d . . .
H103 H 0.2034 1.2792 0.3314 0.079 Uiso 1 1 calc R . .
C104 C 0.3307(6) 1.3185(5) 0.35392(9) 0.0605(17) Uani 1 1 d . . .
H104 H 0.3467 1.3935 0.3479 0.073 Uiso 1 1 calc R . .
C105 C 0.3932(5) 1.2763(5) 0.37298(8) 0.0474(12) Uani 1 1 d . . .
H105 H 0.4522 1.3227 0.3797 0.057 Uiso 1 1 calc R . .
C106 C 0.3696(4) 1.1684(4) 0.38189(7) 0.0316(9) Uani 1 1 d . . .
C107 C 0.4312(4) 1.1228(4) 0.40325(7) 0.0330(9) Uani 1 1 d . . .
H10A H 0.4764 1.1868 0.4102 0.040 Uiso 1 1 calc R . .
H10B H 0.3721 1.0983 0.4146 0.040 Uiso 1 1 calc R . .
C108 C 0.5105(3) 1.0238(3) 0.39884(6) 0.0220(7) Uani 1 1 d . . .
H108 H 0.4675 0.9579 0.3916 0.026 Uiso 1 1 calc R . .
O109 O 0.6114(2) 1.0554(2) 0.38485(4) 0.0273(6) Uani 1 1 d . . .
C110 C 0.6888(3) 0.9983(3) 0.40097(6) 0.0247(8) Uani 1 1 d . . .
H11A H 0.7512 1.0497 0.4067 0.030 Uiso 1 1 calc R . .
H11B H 0.7217 0.9251 0.3949 0.030 Uiso 1 1 calc R . .
C111 C 0.5907(3) 0.9793(3) 0.41862(6) 0.0204(7) Uani 1 1 d . . .
C112 C 0.5688(3) 0.8597(3) 0.42705(6) 0.0214(7) Uani 1 1 d . . .
N113 N 0.5740(3) 0.7608(3) 0.41364(5) 0.0229(7) Uani 1 1 d . . .
H113 H 0.596(4) 0.763(4) 0.3995(8) 0.034 Uiso 1 1 d . . .
C114 C 0.5541(3) 0.6664(3) 0.42766(6) 0.0217(7) Uani 1 1 d . . .
C115 C 0.5571(3) 0.5489(3) 0.42252(7) 0.0273(8) Uani 1 1 d . . .
H115 H 0.5712 0.5226 0.4073 0.033 Uiso 1 1 calc R . .
C116 C 0.5387(4) 0.4711(4) 0.44039(8) 0.0339(10) Uani 1 1 d . . .
H116 H 0.5424 0.3901 0.4375 0.041 Uiso 1 1 calc R . .
C117 C 0.5146(4) 0.5115(4) 0.46284(8) 0.0349(10) Uani 1 1 d . . .
H117 H 0.5000 0.4568 0.4747 0.042 Uiso 1 1 calc R . .
C118 C 0.5117(4) 0.6272(4) 0.46792(7) 0.0284(8) Uani 1 1 d . . .
H118 H 0.4954 0.6528 0.4831 0.034 Uiso 1 1 calc R . .
C119 C 0.5333(3) 0.7077(3) 0.45025(6) 0.0238(8) Uani 1 1 d . . .
C120 C 0.5413(3) 0.8310(3) 0.44932(6) 0.0215(7) Uani 1 1 d . . .
C121 C 0.5356(4) 0.9197(3) 0.46811(6) 0.0242(8) Uani 1 1 d . . .
H12A H 0.6067 0.9159 0.4776 0.029 Uiso 1 1 calc R . .
H12B H 0.4680 0.9043 0.4782 0.029 Uiso 1 1 calc R . .
C122 C 0.5244(3) 1.0411(3) 0.45711(6) 0.0233(8) Uani 1 1 d . . .
H122 H 0.4435 1.0483 0.4511 0.028 Uiso 1 1 calc R . .
N122 N 0.6037(3) 1.0619(3) 0.43765(5) 0.0230(7) Uani 1 1 d . . .
H12C H 0.674(4) 1.053(4) 0.4419(7) 0.035 Uiso 1 1 d . . .
C123 C 0.5432(4) 1.1396(3) 0.47420(6) 0.0253(8) Uani 1 1 d . . .
O123 O 0.5806(3) 1.2316(2) 0.46965(5) 0.0416(8) Uani 1 1 d . . .
O124 O 0.5093(3) 1.1098(3) 0.49537(5) 0.0456(9) Uani 1 1 d . . .
C125 C 0.5286(5) 1.1982(4) 0.51330(7) 0.0470(13) Uani 1 1 d . . .
H12D H 0.4647 1.2556 0.5133 0.056 Uiso 1 1 calc R . .
H12E H 0.6026 1.2396 0.5105 0.056 Uiso 1 1 calc R . .
C126 C 0.5325(5) 1.1354(4) 0.53582(8) 0.0487(13) Uani 1 1 d . . .
H12F H 0.5427 1.1914 0.5484 0.073 Uiso 1 1 calc R . .
H12G H 0.5976 1.0807 0.5358 0.073 Uiso 1 1 calc R . .
H12H H 0.4598 1.0928 0.5381 0.073 Uiso 1 1 calc R . .
C201 C 0.121(3) 1.094(3) 0.5533(6) 0.043(4) Uani 0.30(4) 1 d PU A 1
H201 H 0.0621 1.0372 0.5526 0.052 Uiso 0.30(4) 1 calc PR A 1
C202 C 0.142(3) 1.173(3) 0.5350(5) 0.044(4) Uani 0.30(4) 1 d PU A 1
H202 H 0.0992 1.1649 0.5210 0.053 Uiso 0.30(4) 1 calc PR A 1
C203 C 0.223(3) 1.260(2) 0.5372(5) 0.044(4) Uani 0.30(4) 1 d PU A 1
H203 H 0.2292 1.3170 0.5255 0.052 Uiso 0.30(4) 1 calc PR A 1
C204 C 0.294(3) 1.266(2) 0.5562(6) 0.044(5) Uani 0.30(4) 1 d PU A 1
H204 H 0.3538 1.3223 0.5569 0.052 Uiso 0.30(4) 1 calc PR A 1
C205 C 0.278(3) 1.189(2) 0.5740(6) 0.042(5) Uani 0.30(4) 1 d PU A 1
H205 H 0.3256 1.1937 0.5873 0.050 Uiso 0.30(4) 1 calc PR A 1
C206 C 0.194(3) 1.107(2) 0.5727(7) 0.042(5) Uani 0.30(4) 1 d PU A 1
C26A C 0.2130(8) 1.1055(7) 0.57614(15) 0.028(3) Uani 0.70(4) 1 d PG A 2
C21A C 0.1509(10) 1.1162(8) 0.55572(16) 0.038(3) Uani 0.70(4) 1 d PG A 2
H21A H 0.0916 1.0619 0.5521 0.046 Uiso 0.70(4) 1 calc PR A 2
C22A C 0.1756(13) 1.2063(12) 0.54057(18) 0.049(3) Uani 0.70(4) 1 d PG A 2
H22A H 0.1332 1.2136 0.5266 0.059 Uiso 0.70(4) 1 calc PR A 2
C23A C 0.2623(12) 1.2857(9) 0.5458(3) 0.052(5) Uani 0.70(4) 1 d PG A 2
H23A H 0.2792 1.3473 0.5355 0.062 Uiso 0.70(4) 1 calc PR A 2
C24A C 0.3244(8) 1.2750(6) 0.5663(4) 0.051(4) Uani 0.70(4) 1 d PG A 2
H24A H 0.3837 1.3293 0.5699 0.062 Uiso 0.70(4) 1 calc PR A 2
C25A C 0.2998(7) 1.1849(8) 0.5814(2) 0.039(3) Uani 0.70(4) 1 d PG A 2
H25A H 0.3422 1.1776 0.5954 0.047 Uiso 0.70(4) 1 calc PR A 2
C207 C 0.1881(4) 1.0094(4) 0.59247(7) 0.0326(9) Uani 1 1 d . . .
H20A H 0.1650 1.0484 0.6070 0.039 Uiso 1 1 calc R A 1
H20B H 0.1246 0.9553 0.5884 0.039 Uiso 1 1 calc R A 1
C208 C 0.2936(4) 0.9377(4) 0.59757(7) 0.0304(9) Uani 1 1 d . A .
H208 H 0.3602 0.9880 0.6023 0.037 Uiso 1 1 calc R . .
O209 O 0.2685(3) 0.8507(3) 0.61528(4) 0.0369(7) Uani 1 1 d . . .
C210 C 0.3151(4) 0.7579(4) 0.60126(6) 0.0278(9) Uani 1 1 d . A .
H21B H 0.2582 0.6956 0.5981 0.033 Uiso 1 1 calc R . .
H21C H 0.3880 0.7250 0.6074 0.033 Uiso 1 1 calc R . .
C211 C 0.3343(3) 0.8402(3) 0.58048(6) 0.0204(7) Uani 1 1 d . . .
C212 C 0.4562(3) 0.8485(3) 0.57158(6) 0.0220(7) Uani 1 1 d . A .
N213 N 0.5529(3) 0.8668(3) 0.58508(5) 0.0247(7) Uani 1 1 d . . .
H213 H 0.552(4) 0.869(4) 0.6005(7) 0.037 Uiso 1 1 d . . .
C214 C 0.6498(3) 0.8622(3) 0.57112(6) 0.0235(8) Uani 1 1 d . A .
C215 C 0.7663(3) 0.8755(3) 0.57638(7) 0.0261(8) Uani 1 1 d . . .
H215 H 0.7907 0.8905 0.5917 0.031 Uiso 1 1 calc R A .
C216 C 0.8461(3) 0.8663(4) 0.55862(7) 0.0310(9) Uani 1 1 d . A .
H216 H 0.9265 0.8745 0.5618 0.037 Uiso 1 1 calc R . .
C217 C 0.8091(4) 0.8450(4) 0.53581(7) 0.0301(9) Uani 1 1 d . . .
H217 H 0.8652 0.8391 0.5239 0.036 Uiso 1 1 calc R A .
C218 C 0.6944(3) 0.8325(3) 0.53058(6) 0.0241(8) Uani 1 1 d . A .
H218 H 0.6710 0.8182 0.5151 0.029 Uiso 1 1 calc R . .
C219 C 0.6107(3) 0.8410(3) 0.54822(6) 0.0232(8) Uani 1 1 d . . .
C220 C 0.4868(3) 0.8339(3) 0.54911(6) 0.0213(7) Uani 1 1 d . A .
C221 C 0.4002(3) 0.8205(4) 0.53017(6) 0.0254(8) Uani 1 1 d . . .
H22B H 0.3937 0.7380 0.5256 0.030 Uiso 1 1 calc R A .
H22C H 0.4241 0.8663 0.5165 0.030 Uiso 1 1 calc R . .
C222 C 0.2840(3) 0.8647(4) 0.53951(6) 0.0243(8) Uani 1 1 d . A .
H222 H 0.2918 0.9504 0.5417 0.029 Uiso 1 1 calc R . .
N222 N 0.2519(3) 0.8149(3) 0.56207(5) 0.0253(7) Uani 1 1 d . A .
H22D H 0.246(4) 0.743(4) 0.5604(8) 0.038 Uiso 1 1 d . . .
C223 C 0.1836(3) 0.8451(4) 0.52303(7) 0.0265(8) Uani 1 1 d . . .
O223 O 0.0888(2) 0.8135(3) 0.52814(5) 0.0380(8) Uani 1 1 d . A .
O224 O 0.2154(3) 0.8703(3) 0.50155(5) 0.0433(8) Uani 1 1 d . A .
C225 C 0.1268(4) 0.8543(5) 0.48408(7) 0.0466(13) Uani 1 1 d . . .
H22E H 0.0729 0.9212 0.4839 0.056 Uiso 1 1 calc R A .
H22F H 0.0817 0.7829 0.4872 0.056 Uiso 1 1 calc R . .
C226 C 0.1894(4) 0.8448(5) 0.46123(7) 0.0509(14) Uani 1 1 d . A .
H22G H 0.2425 0.7784 0.4616 0.076 Uiso 1 1 calc R . .
H22H H 0.2336 0.9160 0.4584 0.076 Uiso 1 1 calc R . .
H22I H 0.1326 0.8338 0.4489 0.076 Uiso 1 1 calc R . .

loop_
_atom_site_aniso_label
_atom_site_aniso_U_11
_atom_site_aniso_U_22
_atom_site_aniso_U_33
_atom_site_aniso_U_23
_atom_site_aniso_U_13
_atom_site_aniso_U_12
C101 0.036(3) 0.068(4) 0.043(3) 0.005(2) -0.009(2) -0.004(3)
C102 0.038(3) 0.103(5) 0.047(3) 0.006(3) -0.009(2) 0.006(3)
C103 0.033(3) 0.125(6) 0.040(3) 0.017(3) 0.002(2) 0.030(4)
C104 0.072(4) 0.054(4) 0.056(3) 0.029(3) 0.023(3) 0.033(3)
C105 0.049(3) 0.047(3) 0.046(3) 0.008(2) 0.006(2) 0.007(2)
C106 0.026(2) 0.038(2) 0.031(2) 0.0042(17) 0.0024(16) 0.0099(18)
C107 0.034(2) 0.036(2) 0.0290(19) -0.0003(17) -0.0046(17) 0.0085(19)
C108 0.0175(18) 0.0205(19) 0.0281(18) 0.0002(14) -0.0030(14) -0.0016(14)
O109 0.0288(15) 0.0274(15) 0.0258(12) 0.0052(11) 0.0000(11) 0.0038(12)
C110 0.0184(18) 0.029(2) 0.0270(18) 0.0009(15) -0.0012(14) 0.0059(16)
C111 0.0117(16) 0.0230(19) 0.0265(17) -0.0010(15) -0.0023(13) 0.0023(14)
C112 0.0208(19) 0.0162(18) 0.0272(17) -0.0005(14) -0.0018(14) -0.0015(15)
N113 0.0276(18) 0.0139(15) 0.0273(15) -0.0004(12) 0.0004(13) 0.0011(13)
C114 0.0116(16) 0.0173(18) 0.036(2) -0.0001(15) -0.0036(14) -0.0032(14)
C115 0.022(2) 0.0184(19) 0.042(2) -0.0012(16) -0.0007(16) -0.0011(16)
C116 0.030(2) 0.019(2) 0.052(3) 0.0007(18) -0.0032(19) -0.0063(18)
C117 0.036(3) 0.023(2) 0.045(2) 0.0112(18) 0.0025(19) -0.0070(19)
C118 0.026(2) 0.024(2) 0.035(2) 0.0049(16) 0.0020(16) -0.0060(17)
C119 0.0156(18) 0.024(2) 0.0322(19) 0.0039(15) -0.0021(15) -0.0033(15)
C120 0.0212(19) 0.0134(17) 0.0300(18) -0.0001(14) -0.0027(15) 0.0022(14)
C121 0.032(2) 0.0135(17) 0.0273(18) 0.0018(14) 0.0011(16) -0.0070(15)
C122 0.0230(19) 0.0216(19) 0.0254(17) 0.0014(15) -0.0006(15) -0.0028(15)
N122 0.0233(17) 0.0211(16) 0.0247(15) 0.0003(12) 0.0003(13) -0.0031(13)
C123 0.032(2) 0.0123(17) 0.0313(19) 0.0004(14) 0.0006(16) 0.0076(16)
O123 0.073(2) 0.0181(15) 0.0342(15) -0.0039(12) 0.0086(15) -0.0096(15)
O124 0.077(3) 0.0278(17) 0.0324(15) -0.0054(13) 0.0173(16) -0.0132(16)
C125 0.086(4) 0.017(2) 0.038(2) -0.0083(18) 0.012(2) -0.011(2)
C126 0.068(4) 0.035(3) 0.043(3) -0.004(2) 0.006(2) 0.001(2)
C201 0.038(9) 0.028(7) 0.064(9) 0.003(7) 0.000(7) 0.009(7)
C202 0.041(9) 0.029(8) 0.063(9) 0.004(6) 0.003(7) 0.001(7)
C203 0.044(9) 0.019(7) 0.068(9) 0.003(6) -0.003(8) -0.001(6)
C204 0.044(9) 0.017(7) 0.070(10) 0.003(6) -0.006(8) -0.008(6)
C205 0.040(9) 0.022(7) 0.064(9) 0.005(6) -0.004(8) -0.009(6)
C206 0.039(9) 0.023(7) 0.063(9) 0.004(7) 0.000(8) 0.003(7)
C26A 0.016(4) 0.024(4) 0.043(5) -0.002(3) 0.008(3) 0.010(3)
C21A 0.036(6) 0.022(5) 0.056(5) 0.007(4) 0.000(4) 0.001(4)
C22A 0.054(7) 0.022(6) 0.070(6) 0.007(4) -0.002(5) 0.015(5)
C23A 0.037(7) 0.032(5) 0.085(10) 0.019(6) 0.023(7) 0.011(5)
C24A 0.028(5) 0.029(4) 0.097(10) -0.005(5) 0.012(5) -0.009(3)
C25A 0.025(4) 0.025(4) 0.067(6) -0.006(4) 0.005(4) 0.005(3)
C207 0.027(2) 0.030(2) 0.041(2) -0.0037(18) 0.0057(18) 0.0015(18)
C208 0.030(2) 0.034(2) 0.0275(19) -0.0049(17) 0.0021(16) -0.0008(18)
O209 0.0385(18) 0.0485(19) 0.0238(13) 0.0015(13) 0.0065(12) 0.0118(15)
C210 0.025(2) 0.032(2) 0.0264(18) 0.0038(16) 0.0028(15) 0.0015(17)
C211 0.0119(17) 0.0221(19) 0.0272(17) 0.0012(14) 0.0003(14) 0.0000(14)
C212 0.0164(18) 0.0213(19) 0.0284(18) -0.0009(14) -0.0009(14) -0.0024(14)
N213 0.0156(15) 0.0335(19) 0.0250(15) -0.0011(13) -0.0020(12) -0.0022(14)
C214 0.0234(19) 0.0175(18) 0.0296(18) 0.0030(15) -0.0012(15) -0.0004(15)
C215 0.0184(19) 0.024(2) 0.036(2) 0.0010(16) -0.0044(15) -0.0010(15)
C216 0.0149(19) 0.032(2) 0.046(2) 0.0047(19) -0.0009(16) -0.0010(17)
C217 0.024(2) 0.028(2) 0.038(2) 0.0056(17) 0.0082(17) 0.0049(17)
C218 0.0187(18) 0.024(2) 0.0293(19) 0.0035(15) 0.0035(15) -0.0015(15)
C219 0.0174(18) 0.024(2) 0.0287(18) 0.0035(15) 0.0011(14) -0.0010(15)
C220 0.0128(17) 0.0224(19) 0.0288(18) 0.0009(15) 0.0002(14) -0.0032(14)
C221 0.0135(17) 0.037(2) 0.0257(18) 0.0011(16) 0.0001(14) -0.0023(16)
C222 0.0157(18) 0.031(2) 0.0265(18) 0.0010(16) 0.0014(14) 0.0004(16)
N222 0.0135(15) 0.037(2) 0.0255(15) 0.0000(14) 0.0000(12) -0.0041(14)
C223 0.0062(17) 0.043(2) 0.0305(19) -0.0007(17) 0.0002(14) 0.0043(16)
O223 0.0178(15) 0.062(2) 0.0342(15) 0.0091(14) -0.0042(12) -0.0021(14)
O224 0.0304(17) 0.074(2) 0.0257(14) 0.0067(15) -0.0057(12) -0.0136(16)
C225 0.024(2) 0.087(4) 0.029(2) 0.000(2) -0.0062(18) -0.005(2)
C226 0.040(3) 0.083(4) 0.029(2) 0.002(2) -0.001(2) 0.009(3)

loop_
_atom_type_symbol
_atom_type_description
_atom_type_scat_dispersion_real
_atom_type_scat_dispersion_imag
_atom_type_scat_source
C C 0.0181 0.0091 'International Tables Vol C Tables 4.2.6.8 and 6.1.1.4'
H H 0.0000 0.0000 'International Tables Vol C Tables 4.2.6.8 and 6.1.1.4'
N N 0.0311 0.0180 'International Tables Vol C Tables 4.2.6.8 and 6.1.1.4'
O O 0.0492 0.0322 'International Tables Vol C Tables 4.2.6.8 and 6.1.1.4'

loop_
_geom_angle_atom_site_label_1
_geom_angle_atom_site_label_2
_geom_angle_atom_site_label_3
_geom_angle
C106 C101 C102 121.3(6)
C106 C101 H101 119.4
C102 C101 H101 119.4
C103 C102 C101 120.0(6)
C103 C102 H102 120.0
C101 C102 H102 120.0
C102 C103 C104 120.3(5)
C102 C103 H103 119.8
C104 C103 H103 119.8
C103 C104 C105 119.4(5)
C103 C104 H104 120.3
C105 C104 H104 120.3
C106 C105 C104 120.5(6)
C106 C105 H105 119.7
C104 C105 H105 119.7
C105 C106 C101 118.3(4)
C105 C106 C107 121.8(4)
C101 C106 C107 119.9(4)
C108 C107 C106 114.4(3)
C108 C107 H10A 108.7
C106 C107 H10A 108.7
C108 C107 H10B 108.7
C106 C107 H10B 108.7
H10A C107 H10B 107.6
O109 C108 C107 113.2(3)
O109 C108 C111 91.1(3)
C107 C108 C111 119.4(3)
O109 C108 H108 110.6
C107 C108 H108 110.6
C111 C108 H108 110.6
C110 O109 C108 91.0(2)
O109 C110 C111 92.4(3)
O109 C110 H11A 113.2
C111 C110 H11A 113.2
O109 C110 H11B 113.2
C111 C110 H11B 113.2
H11A C110 H11B 110.6
N122 C111 C112 111.9(3)
N122 C111 C110 109.4(3)
C112 C111 C110 118.5(3)
N122 C111 C108 113.6(3)
C112 C111 C108 116.6(3)
C110 C111 C108 84.2(3)
C120 C112 N113 110.0(3)
C120 C112 C111 125.0(3)
N113 C112 C111 125.0(3)
C114 N113 C112 108.1(3)
C114 N113 H113 129(3)
C112 N113 H113 122(3)
N113 C114 C115 129.8(4)
N113 C114 C119 108.1(3)
C115 C114 C119 122.1(4)
C116 C115 C114 117.8(4)
C116 C115 H115 121.1
C114 C115 H115 121.1
C115 C116 C117 120.5(4)
C115 C116 H116 119.8
C117 C116 H116 119.8
C118 C117 C116 121.7(4)
C118 C117 H117 119.1
C116 C117 H117 119.1
C117 C118 C119 118.9(4)
C117 C118 H118 120.6
C119 C118 H118 120.6
C118 C119 C114 118.9(4)
C118 C119 C120 134.2(4)
C114 C119 C120 106.8(3)
C112 C120 C119 106.9(3)
C112 C120 C121 122.2(3)
C119 C120 C121 130.6(3)
C120 C121 C122 108.8(3)
C120 C121 H12A 109.9
C122 C121 H12A 109.9
C120 C121 H12B 109.9
C122 C121 H12B 109.9
H12A C121 H12B 108.3
N122 C122 C123 106.9(3)
N122 C122 C121 114.4(3)
C123 C122 C121 113.2(3)
N122 C122 H122 107.3
C123 C122 H122 107.3
C121 C122 H122 107.3
C111 N122 C122 114.1(3)
C111 N122 H12C 104(3)
C122 N122 H12C 110(3)
O123 C123 O124 123.2(4)
O123 C123 C122 125.3(3)
O124 C123 C122 111.5(3)
C123 O124 C125 115.3(3)
O124 C125 C126 106.6(4)
O124 C125 H12D 110.4
C126 C125 H12D 110.4
O124 C125 H12E 110.4
C126 C125 H12E 110.4
H12D C125 H12E 108.6
C125 C126 H12F 109.5
C125 C126 H12G 109.5
H12F C126 H12G 109.5
C125 C126 H12H 109.5
H12F C126 H12H 109.5
H12G C126 H12H 109.5
C206 C201 C202 116(2)
C206 C201 H201 122.0
C202 C201 H201 122.0
C203 C202 C201 120(2)
C203 C202 H202 119.9
C201 C202 H202 119.9
C204 C203 C202 121(2)
C204 C203 H203 119.4
C202 C203 H203 119.4
C203 C204 C205 119(2)
C203 C204 H204 120.4
C205 C204 H204 120.4
C206 C205 C204 120(2)
C206 C205 H205 119.8
C204 C205 H205 119.8
C205 C206 C201 122(2)
C205 C206 C207 119(3)
C201 C206 C207 118(2)
C21A C26A C25A 120.0
C21A C26A C207 120.7(6)
C25A C26A C207 119.3(6)
C22A C21A C26A 120.0
C22A C21A H21A 120.0
C26A C21A H21A 120.0
C21A C22A C23A 120.0
C21A C22A H22A 120.0
C23A C22A H22A 120.0
C24A C23A C22A 120.0
C24A C23A H23A 120.0
C22A C23A H23A 120.0
C25A C24A C23A 120.0
C25A C24A H24A 120.0
C23A C24A H24A 120.0
C24A C25A C26A 120.0
C24A C25A H25A 120.0
C26A C25A H25A 120.0
C26A C207 C208 112.3(5)
C208 C207 C206 119.4(14)
C26A C207 H20A 104.7
C208 C207 H20A 107.5
C206 C207 H20A 107.5
C26A C207 H20B 117.3
C208 C207 H20B 107.5
C206 C207 H20B 107.5
H20A C207 H20B 107.0
O209 C208 C207 110.8(3)
O209 C208 C211 90.7(3)
C207 C208 C211 120.8(3)
O209 C208 H208 111.0
C207 C208 H208 111.0
C211 C208 H208 111.0
C210 O209 C208 92.2(3)
O209 C210 C211 92.2(3)
O209 C210 H21B 113.3
C211 C210 H21B 113.3
O209 C210 H21C 113.3
C211 C210 H21C 113.3
H21B C210 H21C 110.6
N222 C211 C212 111.8(3)
N222 C211 C210 110.7(3)
C212 C211 C210 116.2(3)
N222 C211 C208 114.3(3)
C212 C211 C208 116.8(3)
C210 C211 C208 84.5(3)
C220 C212 N213 110.7(3)
C220 C212 C211 124.4(3)
N213 C212 C211 124.8(3)
C212 N213 C214 108.3(3)
C212 N213 H213 124(3)
C214 N213 H213 127(3)
N213 C214 C215 130.6(3)
N213 C214 C219 107.4(3)
C215 C214 C219 122.1(3)
C216 C215 C214 118.1(4)
C216 C215 H215 120.9
C214 C215 H215 120.9
C215 C216 C217 120.7(4)
C215 C216 H216 119.7
C217 C216 H216 119.7
C218 C217 C216 121.3(4)
C218 C217 H217 119.3
C216 C217 H217 119.3
C217 C218 C219 119.6(4)
C217 C218 H218 120.2
C219 C218 H218 120.2
C218 C219 C214 118.3(3)
C218 C219 C220 134.8(4)
C214 C219 C220 106.9(3)
C212 C220 C219 106.6(3)
C212 C220 C221 123.0(3)
C219 C220 C221 130.3(3)
C220 C221 C222 106.9(3)
C220 C221 H22B 110.4
C222 C221 H22B 110.4
C220 C221 H22C 110.4
C222 C221 H22C 110.4
H22B C221 H22C 108.6
N222 C222 C223 108.0(3)
N222 C222 C221 113.8(3)
C223 C222 C221 113.2(3)
N222 C222 H222 107.1
C223 C222 H222 107.1
C221 C222 H222 107.1
C211 N222 C222 114.1(3)
C211 N222 H22D 110(3)
C222 N222 H22D 108(3)
O223 C223 O224 123.6(4)
O223 C223 C222 126.1(4)
O224 C223 C222 110.3(3)
C223 O224 C225 115.7(3)
O224 C225 C226 106.7(4)
O224 C225 H22E 110.4
C226 C225 H22E 110.4
O224 C225 H22F 110.4
C226 C225 H22F 110.4
H22E C225 H22F 108.6
C225 C226 H22G 109.5
C225 C226 H22H 109.5
H22G C226 H22H 109.5
C225 C226 H22I 109.5
H22G C226 H22I 109.5
H22H C226 H22I 109.5

loop_
_geom_bond_atom_site_label_1
_geom_bond_atom_site_label_2
_geom_bond_distance
C101 C106 1.376(7)
C101 C102 1.381(7)
C101 H101 0.9500
C102 C103 1.360(9)
C102 H102 0.9500
C103 C104 1.368(9)
C103 H103 0.9500
C104 C105 1.407(7)
C104 H104 0.9500
C105 C106 1.374(7)
C105 H105 0.9500
C106 C107 1.522(5)
C107 C108 1.484(5)
C107 H10A 0.9900
C107 H10B 0.9900
C108 O109 1.465(4)
C108 C111 1.561(5)
C108 H108 1.0000
O109 C110 1.451(4)
C110 C111 1.541(5)
C110 H11A 0.9900
C110 H11B 0.9900
C111 N122 1.467(5)
C111 C112 1.485(5)
C112 C120 1.371(5)
C112 N113 1.382(5)
N113 C114 1.378(5)
N113 H113 0.86(4)
C114 C115 1.388(5)
C114 C119 1.415(5)
C115 C116 1.387(6)
C115 H115 0.9500
C116 C117 1.411(6)
C116 H116 0.9500
C117 C118 1.366(6)
C117 H117 0.9500
C118 C119 1.405(5)
C118 H118 0.9500
C119 C120 1.425(5)
C120 C121 1.496(5)
C121 C122 1.544(5)
C121 H12A 0.9900
C121 H12B 0.9900
C122 N122 1.473(5)
C122 C123 1.523(5)
C122 H122 1.0000
N122 H12C 0.85(5)
C123 O123 1.175(5)
C123 O124 1.334(5)
O124 C125 1.474(5)
C125 C126 1.495(6)
C125 H12D 0.9900
C125 H12E 0.9900
C126 H12F 0.9800
C126 H12G 0.9800
C126 H12H 0.9800
C201 C206 1.41(3)
C201 C202 1.41(3)
C201 H201 0.9500
C202 C203 1.38(3)
C202 H202 0.9500
C203 C204 1.37(3)
C203 H203 0.9500
C204 C205 1.37(3)
C204 H204 0.9500
C205 C206 1.36(3)
C205 H205 0.9500
C206 C207 1.61(3)
C26A C21A 1.3900
C26A C25A 1.3900
C26A C207 1.486(7)
C21A C22A 1.3900
C21A H21A 0.9500
C22A C23A 1.3900
C22A H22A 0.9500
C23A C24A 1.3900
C23A H23A 0.9500
C24A C25A 1.3900
C24A H24A 0.9500
C25A H25A 0.9500
C207 C208 1.500(6)
C207 H20A 0.9900
C207 H20B 0.9900
C208 O209 1.465(5)
C208 C211 1.571(5)
C208 H208 1.0000
O209 C210 1.448(5)
C210 C211 1.551(5)
C210 H21B 0.9900
C210 H21C 0.9900
C211 N222 1.460(5)
C211 C212 1.500(5)
C212 C220 1.361(5)
C212 N213 1.379(5)
N213 C214 1.380(5)
N213 H213 0.89(4)
C214 C215 1.386(5)
C214 C219 1.424(5)
C215 C216 1.385(5)
C215 H215 0.9500
C216 C217 1.413(6)
C216 H216 0.9500
C217 C218 1.364(6)
C217 H217 0.9500
C218 C219 1.410(5)
C218 H218 0.9500
C219 C220 1.432(5)
C220 C221 1.493(5)
C221 C222 1.533(5)
C221 H22B 0.9900
C221 H22C 0.9900
C222 N222 1.477(5)
C222 C223 1.518(5)
C222 H222 1.0000
N222 H22D 0.84(5)
C223 O223 1.189(5)
C223 O224 1.331(5)
O224 C225 1.450(5)
C225 C226 1.514(6)
C225 H22E 0.9900
C225 H22F 0.9900
C226 H22G 0.9800
C226 H22H 0.9800
C226 H22I 0.9800

loop_
_geom_hbond_atom_site_label_D
_geom_hbond_atom_site_label_H
_geom_hbond_atom_site_label_A
_geom_hbond_distance_DH
_geom_hbond_distance_HA
_geom_hbond_distance_DA
_geom_hbond_angle_DHA
_geom_hbond_site_symmetry_A
N113 H113 O209 0.86(4) 2.08(4) 2.939(4) 179(5) 2_654
N213 H213 O109 0.89(4) 2.01(4) 2.900(4) 175(4) 4_465
N122 H12C O223 0.85(5) 2.40(5) 3.144(5) 145(4) 7_566
N222 H22D O123 0.84(5) 2.56(5) 3.277(5) 144(4) 7_456
N222 H22D N122 0.84(5) 2.66(5) 3.274(5) 131(4) 7_456
